data_7109928
loop_
_publ_author_name
'Hikaru Yanai'
'Yoichi Takahashi'
'Haruhiko Fukaya'
'Yasuo Dobashi'
'Takashi Matsumoto'

_publ_section_title
;
 2-(Pyridinium-1-yl)-1,1-bis(triflyl)ethanides: structural behaviour and
 availability as bis(triflyl)ethylating reagents
;
_journal_name_full Chem.Commun.
_journal_page_first 10091
_journal_paper_doi 10.1039/c3cc46171h
_journal_volume 49
_journal_year 2013
_chemical_formula_moiety 'C12 H13 F6 N O4 S2'
_chemical_formula_sum 'C12 H13 F6 N O4 S2'
_chemical_formula_weight 413.35
_chemical_melting_point 458
_chemical_name_systematic
; 
2-(2-Isopropylpyridin-1-ium-1-yl)-1,1-bis((trifluoromethyl)sulfonyl)ethan-1-ide
;
_space_group_IT_number 14
_symmetry_cell_setting monoclinic
_symmetry_space_group_name_Hall '-P 2yn'
_symmetry_space_group_name_H-M 'P 1 21/n 1'
_atom_sites_solution_hydrogens geom
_atom_sites_solution_primary direct
_atom_sites_solution_secondary difmap
_audit_creation_date '10 January 2013'
_audit_creation_method SHELXL-97
_cell_angle_alpha 90.00
_cell_angle_beta 101.8640(10)
_cell_angle_gamma 90.00
_cell_formula_units_Z 4
_cell_length_a 8.5646(8)
_cell_length_b 12.1042(11)
_cell_length_c 16.0084(14)
_cell_measurement_reflns_used 4335
_cell_measurement_temperature 90
_cell_measurement_theta_max 27.47
_cell_measurement_theta_min 2.51
_cell_volume 1624.1(3)
_computing_cell_refinement 'APEX2 (Bruker AXS, 2006)'
_computing_data_collection 'APEX2 (Bruker AXS, 2006)'
_computing_data_reduction 'SAINT (Bruker AXS, 2004)'
_computing_molecular_graphics 'XSHEL (Bruker AXS,2002)'
_computing_publication_material 'XCIF (Bruker AXS, 2001)'
_computing_structure_refinement 'SHELXL-97 (Sheldrick, 1997)'
_computing_structure_solution 'SHELXS-97 (Sheldrick, 1997)'
_diffrn_ambient_temperature 90
_diffrn_detector_area_resol_mean 8.333
_diffrn_measured_fraction_theta_full 0.999
_diffrn_measured_fraction_theta_max 0.999
_diffrn_measurement_device_type 'Bruker APEXII CCD area detector'
_diffrn_measurement_method 'phi and omega scans'
_diffrn_radiation_monochromator 'Bruker Helios multilayer confocal mirror'
_diffrn_radiation_source 'Bruker TXS fine-focus rotating anode'
_diffrn_radiation_type MoK\a
_diffrn_radiation_wavelength 0.71073
_diffrn_reflns_av_R_equivalents 0.0219
_diffrn_reflns_av_sigmaI/netI 0.0250
_diffrn_reflns_limit_h_max 5
_diffrn_reflns_limit_h_min -10
_diffrn_reflns_limit_k_max 13
_diffrn_reflns_limit_k_min -14
_diffrn_reflns_limit_l_max 19
_diffrn_reflns_limit_l_min -15
_diffrn_reflns_number 7745
_diffrn_reflns_theta_full 25.03
_diffrn_reflns_theta_max 25.03
_diffrn_reflns_theta_min 2.13
_exptl_absorpt_coefficient_mu 0.411
_exptl_absorpt_correction_T_max 0.9485
_exptl_absorpt_correction_T_min 0.9187
_exptl_absorpt_correction_type analytical
_exptl_absorpt_process_details
;
Crystal Faces plugin in Bruker APEX2 software
;
_exptl_crystal_colour colorless
_exptl_crystal_density_diffrn 1.691
_exptl_crystal_density_method 'not measured'
_exptl_crystal_description block
_exptl_crystal_F_000 840
_exptl_crystal_size_max 0.21
_exptl_crystal_size_mid 0.14
_exptl_crystal_size_min 0.13
_refine_diff_density_max 0.350
_refine_diff_density_min -0.377
_refine_diff_density_rms 0.050
_refine_ls_extinction_method none
_refine_ls_goodness_of_fit_ref 1.046
_refine_ls_hydrogen_treatment constr
_refine_ls_matrix_type full
_refine_ls_number_parameters 228
_refine_ls_number_reflns 2865
_refine_ls_number_restraints 0
_refine_ls_restrained_S_all 1.046
_refine_ls_R_factor_all 0.0293
_refine_ls_R_factor_gt 0.0263
_refine_ls_shift/su_max 0.001
_refine_ls_shift/su_mean 0.000
_refine_ls_structure_factor_coef Fsqd
_refine_ls_weighting_details 'calc w=1/[\s^2^(Fo^2^)+(0.0341P)^2^+0.8839P] where P=(Fo^2^+2Fc^2^)/3'
_refine_ls_weighting_scheme calc
_refine_ls_wR_factor_gt 0.0673
_refine_ls_wR_factor_ref 0.0698
_reflns_number_gt 2610
_reflns_number_total 2865
_reflns_threshold_expression >2sigma(I)
_cod_data_source_file c3cc46171h.txt
_cod_data_source_block CBA09-2e
_cod_original_sg_symbol_H-M 'P 21/n'
_cod_database_code 7109928

loop_
_symmetry_equiv_pos_as_xyz
'x, y, z'
'-x+1/2, y+1/2, -z+1/2'
'-x, -y, -z'
'x-1/2, -y-1/2, z-1/2'

loop_
_atom_site_label
_atom_site_type_symbol
_atom_site_fract_x
_atom_site_fract_y
_atom_site_fract_z
_atom_site_U_iso_or_equiv
_atom_site_adp_type
_atom_site_occupancy
_atom_site_symmetry_multiplicity
_atom_site_calc_flag
_atom_site_refinement_flags
C1 C 0.38738(19) 0.31484(13) 0.80822(10) 0.0124(3) Uani 1 1 d .
C2 C 0.5150(2) 0.26902(14) 0.77869(10) 0.0156(4) Uani 1 1 d .
H2 H 0.5073 0.2603 0.7190 0.019 Uiso 1 1 calc R
C3 C 0.6531(2) 0.23585(14) 0.83430(11) 0.0167(4) Uani 1 1 d .
H3 H 0.7384 0.2038 0.8130 0.020 Uiso 1 1 calc R
C4 C 0.6653(2) 0.24993(14) 0.92145(10) 0.0148(3) Uani 1 1 d .
H4 H 0.7584 0.2273 0.9609 0.018 Uiso 1 1 calc R
C5 C 0.54007(19) 0.29716(13) 0.94900(10) 0.0134(3) Uani 1 1 d .
H5 H 0.5485 0.3091 1.0084 0.016 Uiso 1 1 calc R
C6 C 0.23590(19) 0.35271(13) 0.74843(10) 0.0139(3) Uani 1 1 d .
H6 H 0.1435 0.3323 0.7746 0.017 Uiso 1 1 calc R
C7 C 0.2360(2) 0.47904(14) 0.73820(11) 0.0201(4) Uani 1 1 d .
H7A H 0.2504 0.5139 0.7945 0.030 Uiso 1 1 calc R
H7B H 0.1342 0.5028 0.7029 0.030 Uiso 1 1 calc R
H7C H 0.3235 0.5009 0.7107 0.030 Uiso 1 1 calc R
C8 C 0.2117(2) 0.29772(15) 0.66051(11) 0.0201(4) Uani 1 1 d .
H8A H 0.2957 0.3221 0.6313 0.030 Uiso 1 1 calc R
H8B H 0.1072 0.3186 0.6265 0.030 Uiso 1 1 calc R
H8C H 0.2167 0.2173 0.6674 0.030 Uiso 1 1 calc R
C9 C 0.27710(19) 0.38090(13) 0.93409(10) 0.0124(3) Uani 1 1 d .
H9A H 0.3094 0.4578 0.9501 0.015 Uiso 1 1 calc R
H9B H 0.1762 0.3839 0.8909 0.015 Uiso 1 1 calc R
C10 C 0.24771(19) 0.32154(13) 1.01131(10) 0.0114(3) Uani 1 1 d .
C11 C 0.1531(2) 0.47292(14) 1.12761(11) 0.0179(4) Uani 1 1 d .
C12 C 0.2562(2) 0.08577(14) 1.01610(11) 0.0178(4) Uani 1 1 d .
F1 F 0.01634(12) 0.42084(8) 1.12857(7) 0.0248(2) Uani 1 1 d .
F2 F 0.19987(14) 0.52406(9) 1.20220(7) 0.0309(3) Uani 1 1 d .
F3 F 0.12344(12) 0.54953(8) 1.06626(6) 0.0224(2) Uani 1 1 d .
F4 F 0.32850(13) 0.07613(9) 1.09726(7) 0.0291(3) Uani 1 1 d .
F5 F 0.16909(13) -0.00390(8) 0.99335(7) 0.0294(3) Uani 1 1 d .
F6 F 0.36832(12) 0.09025(8) 0.96928(7) 0.0277(3) Uani 1 1 d .
N1 N 0.40443(16) 0.32745(11) 0.89437(8) 0.0107(3) Uani 1 1 d .
O1 O 0.44132(14) 0.45074(9) 1.10609(7) 0.0168(3) Uani 1 1 d .
O2 O 0.32037(14) 0.29778(10) 1.17607(7) 0.0173(3) Uani 1 1 d .
O3 O 0.03053(14) 0.19921(10) 1.06004(8) 0.0182(3) Uani 1 1 d .
O4 O 0.05599(14) 0.20115(10) 0.90787(7) 0.0201(3) Uani 1 1 d .
S1 S 0.31004(5) 0.37688(3) 1.10870(2) 0.01163(11) Uani 1 1 d .
S2 S 0.12669(5) 0.20953(3) 0.99715(3) 0.01262(11) Uani 1 1 d .

loop_
_atom_site_aniso_label
_atom_site_aniso_U_11
_atom_site_aniso_U_22
_atom_site_aniso_U_33
_atom_site_aniso_U_23
_atom_site_aniso_U_13
_atom_site_aniso_U_12
C1 0.0145(8) 0.0093(8) 0.0136(8) 0.0000(6) 0.0034(7) -0.0025(6)
C2 0.0173(9) 0.0180(9) 0.0125(8) -0.0016(6) 0.0058(7) 0.0000(7)
C3 0.0151(9) 0.0181(9) 0.0188(9) -0.0005(7) 0.0077(7) 0.0018(7)
C4 0.0111(8) 0.0160(8) 0.0170(8) 0.0034(7) 0.0023(7) 0.0006(7)
C5 0.0143(8) 0.0141(8) 0.0119(8) 0.0017(6) 0.0032(7) -0.0014(7)
C6 0.0127(8) 0.0168(9) 0.0120(8) 0.0000(6) 0.0025(6) 0.0010(7)
C7 0.0231(9) 0.0183(9) 0.0172(8) 0.0014(7) 0.0000(7) 0.0023(8)
C8 0.0174(9) 0.0259(10) 0.0151(8) -0.0041(7) -0.0006(7) 0.0019(7)
C9 0.0125(8) 0.0139(8) 0.0115(8) -0.0005(6) 0.0039(6) 0.0023(7)
C10 0.0109(8) 0.0124(8) 0.0113(8) -0.0015(6) 0.0029(6) -0.0019(6)
C11 0.0210(9) 0.0155(8) 0.0190(8) -0.0033(7) 0.0084(7) -0.0009(7)
C12 0.0147(8) 0.0132(8) 0.0258(9) -0.0024(7) 0.0045(7) -0.0023(7)
F1 0.0208(6) 0.0207(5) 0.0379(6) -0.0014(5) 0.0176(5) 0.0003(4)
F2 0.0408(7) 0.0293(6) 0.0244(6) -0.0148(5) 0.0105(5) 0.0026(5)
F3 0.0232(6) 0.0137(5) 0.0309(6) 0.0019(4) 0.0071(4) 0.0023(4)
F4 0.0305(6) 0.0214(6) 0.0310(6) 0.0033(4) -0.0036(5) 0.0059(5)
F5 0.0226(6) 0.0129(5) 0.0522(7) -0.0073(5) 0.0069(5) -0.0059(4)
F6 0.0215(6) 0.0197(5) 0.0467(7) -0.0033(5) 0.0181(5) 0.0024(4)
N1 0.0114(7) 0.0108(7) 0.0109(6) 0.0006(5) 0.0042(5) 0.0004(5)
O1 0.0164(6) 0.0167(6) 0.0174(6) -0.0028(5) 0.0037(5) -0.0051(5)
O2 0.0208(6) 0.0196(6) 0.0119(6) 0.0011(5) 0.0041(5) -0.0012(5)
O3 0.0147(6) 0.0182(6) 0.0237(6) -0.0022(5) 0.0086(5) -0.0045(5)
O4 0.0169(6) 0.0228(7) 0.0188(6) -0.0056(5) -0.0007(5) -0.0016(5)
S1 0.0127(2) 0.0121(2) 0.0106(2) -0.00138(15) 0.00352(15) -0.00132(16)
S2 0.0097(2) 0.0127(2) 0.0156(2) -0.00273(15) 0.00301(16) -0.00133(15)

loop_
_atom_type_symbol
_atom_type_description
_atom_type_scat_dispersion_real
_atom_type_scat_dispersion_imag
_atom_type_scat_source
C C 0.0033 0.0016 'International Tables Vol C Tables 4.2.6.8 and 6.1.1.4'
H H 0.0000 0.0000 'International Tables Vol C Tables 4.2.6.8 and 6.1.1.4'
N N 0.0061 0.0033 'International Tables Vol C Tables 4.2.6.8 and 6.1.1.4'
O O 0.0106 0.0060 'International Tables Vol C Tables 4.2.6.8 and 6.1.1.4'
F F 0.0171 0.0103 'International Tables Vol C Tables 4.2.6.8 and 6.1.1.4'
S S 0.1246 0.1234 'International Tables Vol C Tables 4.2.6.8 and 6.1.1.4'

loop_
_geom_angle_atom_site_label_1
_geom_angle_atom_site_label_2
_geom_angle_atom_site_label_3
_geom_angle
N1 C1 C2 117.33(14)
N1 C1 C6 120.26(14)
C2 C1 C6 122.40(14)
C3 C2 C1 121.55(15)
C3 C2 H2 119.2
C1 C2 H2 119.2
C2 C3 C4 119.24(15)
C2 C3 H3 120.4
C4 C3 H3 120.4
C5 C4 C3 118.29(15)
C5 C4 H4 120.9
C3 C4 H4 120.9
N1 C5 C4 122.10(15)
N1 C5 H5 118.9
C4 C5 H5 118.9
C1 C6 C8 112.66(14)
C1 C6 C7 110.41(14)
C8 C6 C7 109.70(13)
C1 C6 H6 108.0
C8 C6 H6 108.0
C7 C6 H6 108.0
C6 C7 H7A 109.5
C6 C7 H7B 109.5
H7A C7 H7B 109.5
C6 C7 H7C 109.5
H7A C7 H7C 109.5
H7B C7 H7C 109.5
C6 C8 H8A 109.5
C6 C8 H8B 109.5
H8A C8 H8B 109.5
C6 C8 H8C 109.5
H8A C8 H8C 109.5
H8B C8 H8C 109.5
C10 C9 N1 113.55(13)
C10 C9 H9A 108.9
N1 C9 H9A 108.9
C10 C9 H9B 108.9
N1 C9 H9B 108.9
H9A C9 H9B 107.7
C9 C10 S1 120.02(12)
C9 C10 S2 118.46(11)
S1 C10 S2 120.83(9)
F2 C11 F1 108.21(13)
F2 C11 F3 108.25(14)
F1 C11 F3 107.56(14)
F2 C11 S1 110.15(12)
F1 C11 S1 112.01(11)
F3 C11 S1 110.54(11)
F5 C12 F4 108.71(14)
F5 C12 F6 107.95(14)
F4 C12 F6 108.00(14)
F5 C12 S2 109.47(12)
F4 C12 S2 112.06(12)
F6 C12 S2 110.55(12)
C5 N1 C1 121.46(13)
C5 N1 C9 116.15(12)
C1 N1 C9 122.32(13)
O2 S1 O1 120.54(7)
O2 S1 C10 113.03(8)
O1 S1 C10 108.71(7)
O2 S1 C11 103.40(7)
O1 S1 C11 102.25(7)
C10 S1 C11 107.44(8)
O3 S2 O4 120.52(7)
O3 S2 C10 113.62(7)
O4 S2 C10 108.12(8)
O3 S2 C12 103.07(8)
O4 S2 C12 102.81(8)
C10 S2 C12 107.24(8)

loop_
_geom_bond_atom_site_label_1
_geom_bond_atom_site_label_2
_geom_bond_distance
C1 N1 1.365(2)
C1 C2 1.392(2)
C1 C6 1.516(2)
C2 C3 1.385(2)
C2 H2 0.9500
C3 C4 1.388(2)
C3 H3 0.9500
C4 C5 1.366(2)
C4 H4 0.9500
C5 N1 1.353(2)
C5 H5 0.9500
C6 C8 1.532(2)
C6 C7 1.538(2)
C6 H6 1.0000
C7 H7A 0.9800
C7 H7B 0.9800
C7 H7C 0.9800
C8 H8A 0.9800
C8 H8B 0.9800
C8 H8C 0.9800
C9 C10 1.495(2)
C9 N1 1.5156(19)
C9 H9A 0.9900
C9 H9B 0.9900
C10 S1 1.6799(15)
C10 S2 1.6933(16)
C11 F2 1.3314(19)
C11 F1 1.333(2)
C11 F3 1.336(2)
C11 S1 1.8484(17)
C12 F5 1.325(2)
C12 F4 1.325(2)
C12 F6 1.335(2)
C12 S2 1.8515(18)
O1 S1 1.4438(12)
O2 S1 1.4313(12)
O3 S2 1.4313(12)
O4 S2 1.4365(12)
